data_7017733
loop_
_publ_author_name
'Brayshaw, Simon K.'
'Easun, Timothy L.'
'George, Michael W.'
'Griffin, Alexandra M. E.'
'Johnson, Andrew L.'
'Raithby, Paul R.'
'Savarese, Teresa L.'
'Schiffers, Stefanie'
'Warren, John E.'
'Warren, Mark R.'
'Teat, Simon J.'

_publ_section_title
;
 Photocrystallographic identification of metastable nitrito linkage
 isomers in a series of nickel(II) complexes.
;
_journal_issue 1
_journal_name_full 'Dalton transactions (Cambridge, England : 2003)'
_journal_page_first 90
_journal_page_last 97
_journal_paper_doi 10.1039/c1dt11379h
_journal_volume 41
_journal_year 2012
_chemical_formula_sum 'C12 H28 N6 Ni O4'
_chemical_formula_weight 379.11
_chemical_name_systematic
;
?
;
_space_group_IT_number 14
_symmetry_space_group_name_Hall '-P 2ybc'
_symmetry_space_group_name_H-M 'P 1 21/c 1'
_atom_sites_solution_hydrogens geom
_atom_sites_solution_primary direct
_atom_sites_solution_secondary difmap
_audit_conform_dict_location ftp://ftp.iucr.org/pub/cif_core.dic
_audit_conform_dict_name cif_core.dic
_audit_conform_dict_version 2.3
_audit_creation_date 2008-04-28T14:21:09-00:00
_audit_creation_method 'WinGX routine CIF_UPDATE'
_cell_angle_alpha 90
_cell_angle_beta 104.0080(10)
_cell_angle_gamma 90
_cell_formula_units_Z 2
_cell_length_a 8.6169(5)
_cell_length_b 8.5490(5)
_cell_length_c 11.5680(7)
_cell_measurement_temperature 100(2)
_cell_volume 826.83(8)
_computing_structure_refinement 'SHELXL-97 (Sheldrick, 1997)'
_computing_structure_solution 'SHELXS-97 (Sheldrick, 1990)'
_diffrn_ambient_temperature 100(2)
_diffrn_measured_fraction_theta_full 0.992
_diffrn_measured_fraction_theta_max 0.992
_diffrn_radiation_monochromator graphite
_diffrn_radiation_wavelength 0.6896
_diffrn_reflns_av_R_equivalents 0.0306
_diffrn_reflns_av_unetI/netI 0.0261
_diffrn_reflns_limit_h_max 12
_diffrn_reflns_limit_h_min -12
_diffrn_reflns_limit_k_max 12
_diffrn_reflns_limit_k_min -12
_diffrn_reflns_limit_l_max 16
_diffrn_reflns_limit_l_min -16
_diffrn_reflns_number 9220
_diffrn_reflns_theta_full 29.52
_diffrn_reflns_theta_max 29.52
_diffrn_reflns_theta_min 3.31
_exptl_absorpt_coefficient_mu 1.105
_exptl_absorpt_correction_type none
_exptl_crystal_density_diffrn 1.523
_exptl_crystal_density_method 'not measured'
_exptl_crystal_F_000 404
_exptl_crystal_size_max 0.08
_exptl_crystal_size_mid 0.05
_exptl_crystal_size_min 0.05
_refine_diff_density_max 0.47
_refine_diff_density_min -0.273
_refine_diff_density_rms 0.062
_refine_ls_extinction_method none
_refine_ls_goodness_of_fit_ref 1.046
_refine_ls_hydrogen_treatment constr
_refine_ls_matrix_type full
_refine_ls_number_parameters 106
_refine_ls_number_reflns 2512
_refine_ls_number_restraints 0
_refine_ls_restrained_S_all 1.046
_refine_ls_R_factor_all 0.032
_refine_ls_R_factor_gt 0.0285
_refine_ls_shift/su_max 0
_refine_ls_shift/su_mean 0
_refine_ls_structure_factor_coef Fsqd
_refine_ls_weighting_details 'calc w=1/[\s^2^(Fo^2^)+(0.0396P)^2^+0.3082P] where P=(Fo^2^+2Fc^2^)/3'
_refine_ls_weighting_scheme calc
_refine_ls_wR_factor_gt 0.0729
_refine_ls_wR_factor_ref 0.0756
_reflns_number_gt 2247
_reflns_number_total 2512
_reflns_threshold_expression >2sigma(I)
_cod_data_source_file c1dt11379h.txt
_cod_data_source_block 3
_cod_database_code 7017733

loop_
_symmetry_equiv_pos_as_xyz
'x, y, z'
'-x, y+1/2, -z+1/2'
'-x, -y, -z'
'x, -y-1/2, z-1/2'

loop_
_atom_site_label
_atom_site_type_symbol
_atom_site_fract_x
_atom_site_fract_y
_atom_site_fract_z
_atom_site_U_iso_or_equiv
_atom_site_adp_type
_atom_site_occupancy
_atom_site_symmetry_multiplicity
_atom_site_calc_flag
_atom_site_refinement_flags
_atom_site_disorder_assembly
_atom_site_disorder_group
Ni1 Ni 0 0 0.5 0.01158(8) Uani 1 2 d S . .
N1 N 0.09863(13) -0.10674(13) 0.36496(10) 0.0169(2) Uani 1 1 d . . .
O1 O 0.04686(13) -0.07272(13) 0.25685(9) 0.0247(2) Uani 1 1 d . . .
O2 O 0.20639(13) -0.20770(13) 0.39022(10) 0.0252(2) Uani 1 1 d . . .
N2 N 0.14882(13) -0.13442(13) 0.62993(10) 0.0187(2) Uani 1 1 d . B .
H2A H 0.1094 -0.1377 0.697 0.022 Uiso 1 1 calc R A 1
H2B H 0.1529 -0.2351 0.6027 0.022 Uiso 1 1 calc R A 1
C1 C 0.31006(16) -0.06616(16) 0.65936(13) 0.0213(3) Uani 1 1 d . B 1
H1A H 0.3687 -0.0989 0.5997 0.026 Uiso 1 1 calc R B 1
H1B H 0.3701 -0.1034 0.7386 0.026 Uiso 1 1 calc R B 1
C2 C 0.29627(16) 0.11043(16) 0.66007(12) 0.0199(3) Uani 1 1 d . B 1
H2C H 0.2483 0.1434 0.7258 0.024 Uiso 1 1 calc R B 1
H2D H 0.4041 0.1577 0.6738 0.024 Uiso 1 1 calc R B 1
N3 N 0.19514(12) 0.16649(12) 0.54446(9) 0.01383(19) Uani 1 1 d . B 1
C3 C 0.29205(16) 0.18309(16) 0.45517(12) 0.0200(3) Uani 1 1 d . B 1
H3A H 0.2218 0.1912 0.3739 0.024 Uiso 1 1 calc R B 1
H3B H 0.3635 0.0917 0.4581 0.024 Uiso 1 1 calc R B 1
C4 C 0.39082(17) 0.33396(17) 0.48813(12) 0.0217(3) Uani 1 1 d . B 1
H4A H 0.4979 0.3103 0.5395 0.026 Uiso 1 1 calc R B 1
H4B H 0.404 0.3888 0.4157 0.026 Uiso 1 1 calc R B 1
C5 C 0.29238(16) 0.43361(16) 0.55552(14) 0.0225(3) Uani 1 1 d . B 1
H5A H 0.3544 0.4558 0.6377 0.027 Uiso 1 1 calc R B 1
H5B H 0.26 0.5339 0.5138 0.027 Uiso 1 1 calc R B 1
C6 C 0.14584(16) 0.33217(15) 0.55625(13) 0.0207(3) Uani 1 1 d . B 1
H6A H 0.1124 0.3467 0.6316 0.025 Uiso 1 1 calc R B 1
H6B H 0.0553 0.3607 0.489 0.025 Uiso 1 1 calc R B 1

loop_
_atom_site_aniso_label
_atom_site_aniso_U_11
_atom_site_aniso_U_22
_atom_site_aniso_U_33
_atom_site_aniso_U_23
_atom_site_aniso_U_13
_atom_site_aniso_U_12
Ni1 0.01270(11) 0.01005(11) 0.01206(12) 0.00000(7) 0.00311(8) -0.00019(7)
N1 0.0182(5) 0.0147(5) 0.0184(5) -0.0021(4) 0.0058(4) -0.0021(4)
O1 0.0342(6) 0.0248(5) 0.0158(4) 0.0009(4) 0.0074(4) 0.0048(4)
O2 0.0255(5) 0.0248(5) 0.0253(5) -0.0025(4) 0.0060(4) 0.0085(4)
N2 0.0181(5) 0.0147(5) 0.0210(5) 0.0036(4) 0.0000(4) -0.0021(4)
C1 0.0177(6) 0.0188(6) 0.0240(6) 0.0040(5) -0.0015(5) 0.0002(5)
C2 0.0200(6) 0.0192(6) 0.0180(6) 0.0017(5) -0.0004(5) -0.0031(5)
N3 0.0148(4) 0.0124(4) 0.0139(4) 0.0004(4) 0.0025(3) -0.0009(4)
C3 0.0210(6) 0.0212(6) 0.0189(6) -0.0023(5) 0.0072(5) -0.0067(5)
C4 0.0214(6) 0.0231(6) 0.0208(6) 0.0001(5) 0.0053(5) -0.0086(5)
C5 0.0194(6) 0.0144(6) 0.0323(7) -0.0011(5) 0.0033(5) -0.0037(5)
C6 0.0180(6) 0.0141(5) 0.0300(7) -0.0035(5) 0.0056(5) -0.0016(5)

loop_
_atom_type_symbol
_atom_type_description
_atom_type_scat_dispersion_real
_atom_type_scat_dispersion_imag
_atom_type_scat_source
C C 0.0033 0.0016 'International Tables Vol C Tables 4.2.6.8 and 6.1.1.4'
H H 0 0 'International Tables Vol C Tables 4.2.6.8 and 6.1.1.4'
N N 0.0061 0.0033 'International Tables Vol C Tables 4.2.6.8 and 6.1.1.4'
O O 0.0106 0.006 'International Tables Vol C Tables 4.2.6.8 and 6.1.1.4'
Ni Ni 0.3393 1.1124 'International Tables Vol C Tables 4.2.6.8 and 6.1.1.4'

loop_
_geom_angle_atom_site_label_1
_geom_angle_atom_site_label_2
_geom_angle_atom_site_label_3
_geom_angle
_geom_angle_site_symmetry_1
_geom_angle_site_symmetry_3
N2 Ni1 N2 180.00(5) 3_556 .
N2 Ni1 N1 89.57(5) 3_556 .
N2 Ni1 N1 90.43(5) . .
N2 Ni1 N1 90.43(5) 3_556 3_556
N2 Ni1 N1 89.57(5) . 3_556
N1 Ni1 N1 180.00(3) . 3_556
N2 Ni1 N3 83.32(4) 3_556 3_556
N2 Ni1 N3 96.68(4) . 3_556
N1 Ni1 N3 88.24(4) . 3_556
N1 Ni1 N3 91.76(4) 3_556 3_556
N2 Ni1 N3 96.68(4) 3_556 .
N2 Ni1 N3 83.32(4) . .
N1 Ni1 N3 91.76(4) . .
N1 Ni1 N3 88.24(4) 3_556 .
N3 Ni1 N3 180 3_556 .
O2 N1 O1 117.23(11) . .
O2 N1 Ni1 121.63(9) . .
O1 N1 Ni1 121.12(8) . .
C1 N2 Ni1 109.42(8) . .
C1 N2 H2A 109.8 . .
Ni1 N2 H2A 109.8 . .
C1 N2 H2B 109.8 . .
Ni1 N2 H2B 109.8 . .
H2A N2 H2B 108.2 . .
N2 C1 C2 109.04(11) . .
N2 C1 H1A 109.9 . .
C2 C1 H1A 109.9 . .
N2 C1 H1B 109.9 . .
C2 C1 H1B 109.9 . .
H1A C1 H1B 108.3 . .
N3 C2 C1 110.23(10) . .
N3 C2 H2C 109.6 . .
C1 C2 H2C 109.6 . .
N3 C2 H2D 109.6 . .
C1 C2 H2D 109.6 . .
H2C C2 H2D 108.1 . .
C3 N3 C2 110.53(10) . .
C3 N3 C6 101.14(10) . .
C2 N3 C6 109.93(10) . .
C3 N3 Ni1 115.63(8) . .
C2 N3 Ni1 104.70(7) . .
C6 N3 Ni1 115.00(8) . .
N3 C3 C4 106.14(11) . .
N3 C3 H3A 110.5 . .
C4 C3 H3A 110.5 . .
N3 C3 H3B 110.5 . .
C4 C3 H3B 110.5 . .
H3A C3 H3B 108.7 . .
C5 C4 C3 104.43(11) . .
C5 C4 H4A 110.9 . .
C3 C4 H4A 110.9 . .
C5 C4 H4B 110.9 . .
C3 C4 H4B 110.9 . .
H4A C4 H4B 108.9 . .
C6 C5 C4 104.19(11) . .
C6 C5 H5A 110.9 . .
C4 C5 H5A 110.9 . .
C6 C5 H5B 110.9 . .
C4 C5 H5B 110.9 . .
H5A C5 H5B 108.9 . .
N3 C6 C5 106.43(10) . .
N3 C6 H6A 110.4 . .
C5 C6 H6A 110.4 . .
N3 C6 H6B 110.4 . .
C5 C6 H6B 110.4 . .
H6A C6 H6B 108.6 . .

loop_
_geom_bond_atom_site_label_1
_geom_bond_atom_site_label_2
_geom_bond_distance
_geom_bond_site_symmetry_2
Ni1 N2 2.0715(11) 3_556
Ni1 N2 2.0715(11) .
Ni1 N1 2.1536(11) .
Ni1 N1 2.1536(11) 3_556
Ni1 N3 2.1677(10) 3_556
Ni1 N3 2.1677(10) .
N1 O2 1.2495(15) .
N1 O1 1.2560(15) .
N2 C1 1.4689(17) .
N2 H2A 0.92 .
N2 H2B 0.92 .
C1 C2 1.5145(19) .
C1 H1A 0.99 .
C1 H1B 0.99 .
C2 N3 1.4877(16) .
C2 H2C 0.99 .
C2 H2D 0.99 .
N3 C3 1.4839(16) .
N3 C6 1.4945(17) .
C3 C4 1.5415(19) .
C3 H3A 0.99 .
C3 H3B 0.99 .
C4 C5 1.540(2) .
C4 H4A 0.99 .
C4 H4B 0.99 .
C5 C6 1.5336(18) .
C5 H5A 0.99 .
C5 H5B 0.99 .
C6 H6A 0.99 .
C6 H6B 0.99 .

loop_
_geom_hbond_atom_site_label_D
_geom_hbond_atom_site_label_H
_geom_hbond_atom_site_label_A
_geom_hbond_distance_DH
_geom_hbond_distance_HA
_geom_hbond_distance_DA
_geom_hbond_angle_DHA
_geom_hbond_site_symmetry_A
N2 H2A O1 0.92 2.38 2.9603(16) 120.7 3_556
N2 H2A O2 0.92 2.56 3.2266(15) 130.1 4_556

loop_
_geom_torsion_atom_site_label_1
_geom_torsion_atom_site_label_2
_geom_torsion_atom_site_label_3
_geom_torsion_atom_site_label_4
_geom_torsion
_geom_torsion_site_symmetry_1
N2 Ni1 N1 O2 179.39(10) 3_556
N2 Ni1 N1 O2 -0.61(10) .
N1 Ni1 N1 O2 -16(19) 3_556
N3 Ni1 N1 O2 -97.28(10) 3_556
N3 Ni1 N1 O2 82.72(10) .
N2 Ni1 N1 O1 -2.51(10) 3_556
N2 Ni1 N1 O1 177.49(10) .
N1 Ni1 N1 O1 162(18) 3_556
N3 Ni1 N1 O1 80.82(10) 3_556
N3 Ni1 N1 O1 -99.18(10) .
N2 Ni1 N2 C1 15E1(10) 3_556
N1 Ni1 N2 C1 78.79(9) .
N1 Ni1 N2 C1 -101.21(9) 3_556
N3 Ni1 N2 C1 167.08(9) 3_556
N3 Ni1 N2 C1 -12.92(9) .
Ni1 N2 C1 C2 38.97(13) .
N2 C1 C2 N3 -55.01(14) .
C1 C2 N3 C3 -84.27(13) .
C1 C2 N3 C6 164.93(11) .
C1 C2 N3 Ni1 40.88(12) .
N2 Ni1 N3 C3 -73.48(9) 3_556
N2 Ni1 N3 C3 106.52(9) .
N1 Ni1 N3 C3 16.29(9) .
N1 Ni1 N3 C3 -163.71(9) 3_556
N3 Ni1 N3 C3 15E1(10) 3_556
N2 Ni1 N3 C2 164.65(8) 3_556
N2 Ni1 N3 C2 -15.35(8) .
N1 Ni1 N3 C2 -105.58(8) .
N1 Ni1 N3 C2 74.42(8) 3_556
N3 Ni1 N3 C2 3E1(10) 3_556
N2 Ni1 N3 C6 43.91(9) 3_556
N2 Ni1 N3 C6 -136.09(9) .
N1 Ni1 N3 C6 133.68(9) .
N1 Ni1 N3 C6 -46.32(9) 3_556
N3 Ni1 N3 C6 -9E1(10) 3_556
C2 N3 C3 C4 -75.94(13) .
C6 N3 C3 C4 40.46(13) .
Ni1 N3 C3 C4 165.36(8) .
N3 C3 C4 C5 -25.43(14) .
C3 C4 C5 C6 0.19(14) .
C3 N3 C6 C5 -40.52(13) .
C2 N3 C6 C5 76.32(13) .
Ni1 N3 C6 C5 -165.84(9) .
C4 C5 C6 N3 24.95(14) .
